data_1522029
loop_
_publ_author_name
'Taylor, J.C.'
'Wilson, P.W.'

_publ_section_title
;
 The Structures of Fluorides X. Neutron Powder Diffraction Profile of U F6
 at 193 K and 293 K
;
_journal_name_full 'Journal of Solid State Chemistry'
_journal_page_first 378
_journal_page_last 382
_journal_volume 14
_journal_year 1975
_chemical_formula_sum 'F6 U'
_chemical_name_systematic 'U F6'
_space_group_IT_number 62
_symmetry_space_group_name_Hall '-P 2ac 2n'
_symmetry_space_group_name_H-M 'P n m a'
_cell_angle_alpha 90
_cell_angle_beta 90
_cell_angle_gamma 90
_cell_formula_units_Z 4
_cell_length_a 9.924
_cell_length_b 8.954
_cell_length_c 5.198
_cell_volume 461.892
_citation_journal_id_ASTM JSSCBI
_cod_data_source_file Taylor_JSSCBI_1975_1064.cif
_cod_data_source_block F6U1
_cod_original_cell_volume 461.8917
_cod_original_formula_sum 'F6 U1'
_cod_database_code 1522029

loop_
_symmetry_equiv_pos_as_xyz
x,y,z
-x+1/2,-y,z+1/2
x+1/2,-y+1/2,-z+1/2
-x,y+1/2,-z
-x,-y,-z
x-1/2,y,-z-1/2
-x-1/2,y-1/2,z-1/2
x,-y-1/2,z

loop_
_atom_site_label
_atom_site_type_symbol
_atom_site_fract_x
_atom_site_fract_y
_atom_site_fract_z
_atom_site_occupancy
_atom_site_U_iso_or_equiv
F1 F-1 0.0159 0.25 -0.215 1 0.0
F3 F-1 0.0186 0.0857 0.23 1 0.0
U1 U+6 0.129 0.25 0.08 1 0.0
F2 F-1 0.2499 0.25 0.3547 1 0.0
F4 F-1 0.2447 0.1016 -0.0535 1 0.0
